data_4507627
loop_
_publ_author_name
'Karanam, Maheswararao'
'Choudhury, Angshuman Roy'

_publ_section_title
;
 Structural Landscape of Pure Enrofloxacin and Its Novel Salts: Enhanced
 Solubility for Better Pharmaceutical Applicability
;
_journal_issue 4
_journal_name_full 'Crystal Growth &amp; Design'
_journal_page_first 1626
_journal_paper_doi 10.1021/cg301831s
_journal_volume 13
_journal_year 2013
_chemical_formula_moiety 'C19 H23 F N3 O3, C2 H2 O2, C2 H O2'
_chemical_formula_sum 'C23 H26 F N3 O7'
_chemical_formula_weight 475.47
_chemical_name_systematic
;
 ?
;
_space_group_crystal_system triclinic
_space_group_IT_number 2
_space_group_name_Hall '-P 1'
_space_group_name_H-M_alt 'P -1'
_symmetry_space_group_name_Hall '-P 1'
_symmetry_space_group_name_H-M 'P -1'
_atom_sites_solution_hydrogens geom
_atom_sites_solution_primary direct
_atom_sites_solution_secondary difmap
_audit_creation_date 2012-10-29T20:08:21-00:00
_audit_creation_method 'WinGX routine CIF_UPDATE'
_cell_angle_alpha 119.469(4)
_cell_angle_beta 100.139(5)
_cell_angle_gamma 92.049(6)
_cell_formula_units_Z 2
_cell_length_a 6.9067(7)
_cell_length_b 13.4563(14)
_cell_length_c 13.6479(13)
_cell_measurement_reflns_used 4325
_cell_measurement_temperature 100
_cell_measurement_theta_max 29.5
_cell_measurement_theta_min 3.03
_cell_volume 1075.93(19)
_computing_data_reduction 'SAINT v7.68A (Bruker, 2009)'
_computing_molecular_graphics
;
O. V. Dolomanov, L. J. Bourhis, R. J. Gildea, J. A. K. Howard and H. Puschmann,
OLEX2: a complete structure solution, refinement and analysis program.
        J. Appl. Cryst. (2009). 42, 339-341.
;
_computing_publication_material
;
O. V. Dolomanov, L. J. Bourhis, R. J. Gildea, J. A. K. Howard and H. Puschmann,
OLEX2: a complete structure solution, refinement and analysis program.
        J. Appl. Cryst. (2009). 42, 339-341.
;
_computing_structure_refinement
;
        SHELXL, G.M. Sheldrick, Acta Cryst.
        (2008). A64, 112-122
;
_computing_structure_solution
;
        SHELXS, G.M. Sheldrick, Acta Cryst.
        (2008). A64, 112-122
;
_diffrn_ambient_temperature 100
_diffrn_detector_area_resol_mean 8
_diffrn_measured_fraction_theta_full 0.997
_diffrn_measured_fraction_theta_max 0.997
_diffrn_measurement_device_type 'Bruker SMART APEX CCD area detector'
_diffrn_measurement_method '\w and \f scans'
_diffrn_radiation_monochromator graphite
_diffrn_radiation_type MoK\a
_diffrn_radiation_wavelength 0.71073
_diffrn_reflns_av_R_equivalents 0.0217
_diffrn_reflns_limit_h_max 8
_diffrn_reflns_limit_h_min -8
_diffrn_reflns_limit_k_max 16
_diffrn_reflns_limit_k_min -16
_diffrn_reflns_limit_l_max 16
_diffrn_reflns_limit_l_min -16
_diffrn_reflns_number 11458
_diffrn_reflns_theta_full 26.02
_diffrn_reflns_theta_max 26.02
_diffrn_reflns_theta_min 3.03
_diffrn_source 'sealed tube'
_diffrn_standards_number 0
_exptl_absorpt_coefficient_mu 0.115
_exptl_absorpt_correction_T_max 0.746
_exptl_absorpt_correction_T_min 0.6934
_exptl_absorpt_correction_type multi-scan
_exptl_absorpt_process_details
;
        SADABS-2008/1 (Bruker,2008) was used for absorption correction.
        wR2(int) was 0.0507 before and 0.0367 after correction.
        The Ratio of minimum to maximum transmission is 0.9295.
        The \l/2 correction factor is 0.0015.
;
_exptl_crystal_colour 'clear light colourless'
_exptl_crystal_density_diffrn 1.468
_exptl_crystal_density_method 'not measured'
_exptl_crystal_description needle
_exptl_crystal_F_000 500
_exptl_crystal_size_max 0.2
_exptl_crystal_size_mid 0.1
_exptl_crystal_size_min 0.1
_refine_diff_density_max 0.264
_refine_diff_density_min -0.224
_refine_diff_density_rms 0.045
_refine_ls_extinction_method none
_refine_ls_goodness_of_fit_ref 1.03
_refine_ls_hydrogen_treatment mixed
_refine_ls_matrix_type full
_refine_ls_number_parameters 320
_refine_ls_number_reflns 4233
_refine_ls_number_restraints 0
_refine_ls_restrained_S_all 1.03
_refine_ls_R_factor_all 0.0522
_refine_ls_R_factor_gt 0.0389
_refine_ls_shift/su_max 0
_refine_ls_shift/su_mean 0
_refine_ls_structure_factor_coef Fsqd
_refine_ls_weighting_details 'calc w=1/[\s^2^(Fo^2^)+(0.0442P)^2^+0.4250P] where P=(Fo^2^+2Fc^2^)/3'
_refine_ls_weighting_scheme calc
_refine_ls_wR_factor_gt 0.0935
_refine_ls_wR_factor_ref 0.1009
_reflns_number_gt 3345
_reflns_number_total 4233
_reflns_threshold_expression >2sigma(I)
_cod_data_source_file cg301831s_si_010.cif
_cod_data_source_block a22f0511100k_0m
_cod_database_code 4507627

loop_
_space_group_symop_id
_space_group_symop_operation_xyz
1 'x, y, z'
2 '-x, -y, -z'

loop_
_atom_site_label
_atom_site_type_symbol
_atom_site_fract_x
_atom_site_fract_y
_atom_site_fract_z
_atom_site_U_iso_or_equiv
_atom_site_adp_type
_atom_site_occupancy
_atom_site_symmetry_multiplicity
_atom_site_calc_flag
_atom_site_refinement_flags
C19 C 1.1609(3) 0.81668(15) 0.53659(14) 0.0266(4) Uani 1 1 d .
H19A H 1.2231 0.7985 0.4716 0.04 Uiso 1 1 calc R
H19B H 1.2643 0.8426 0.6067 0.04 Uiso 1 1 calc R
H19C H 1.0792 0.878 0.5479 0.04 Uiso 1 1 calc R
C18 C 1.0320(3) 0.71070(14) 0.51133(14) 0.0246(4) Uani 1 1 d .
H18A H 0.9366 0.6807 0.4364 0.029 Uiso 1 1 calc R
H18B H 1.1167 0.6506 0.5039 0.029 Uiso 1 1 calc R
C7 C 0.8096(2) 0.60367(13) 0.99063(13) 0.0169(3) Uani 1 1 d .
C16 C 1.0538(2) 0.76025(14) 0.71423(13) 0.0200(3) Uani 1 1 d .
H16A H 1.1432 0.8331 0.7447 0.024 Uiso 1 1 calc R
H16B H 1.1371 0.6982 0.7002 0.024 Uiso 1 1 calc R
C8 C 0.7298(2) 0.48601(13) 0.92835(13) 0.0172(3) Uani 1 1 d .
C17 C 0.9368(2) 0.77264(14) 0.80365(13) 0.0219(4) Uani 1 1 d .
H17A H 1.0286 0.7853 0.8745 0.026 Uiso 1 1 calc R
H17B H 0.8637 0.8397 0.8244 0.026 Uiso 1 1 calc R
C5 C 0.7756(2) 0.61063(14) 0.81394(13) 0.0186(3) Uani 1 1 d .
C6 C 0.8326(2) 0.66483(13) 0.93371(13) 0.0181(3) Uani 1 1 d .
H6 H 0.8876 0.7441 0.9774 0.022 Uiso 1 1 calc R
C9 C 0.8380(2) 0.60189(13) 1.16603(13) 0.0173(3) Uani 1 1 d .
H9 H 0.8764 0.6424 1.2479 0.021 Uiso 1 1 calc R
C1 C 0.7607(2) 0.48718(13) 1.11033(13) 0.0178(3) Uani 1 1 d .
C10 C 0.7378(2) 0.43231(13) 1.18027(13) 0.0190(3) Uani 1 1 d .
C2 C 0.7019(2) 0.42254(13) 0.98657(13) 0.0180(3) Uani 1 1 d .
C3 C 0.6777(2) 0.43015(14) 0.80699(13) 0.0188(3) Uani 1 1 d .
H3 H 0.6254 0.3505 0.7626 0.023 Uiso 1 1 calc R
C4 C 0.7028(2) 0.49120(14) 0.75390(13) 0.0190(3) Uani 1 1 d .
C15 C 0.7626(2) 0.63147(14) 0.55932(13) 0.0215(4) Uani 1 1 d .
H15A H 0.8253 0.5604 0.5351 0.026 Uiso 1 1 calc R
H15B H 0.6666 0.622 0.4913 0.026 Uiso 1 1 calc R
C14 C 0.6537(2) 0.64894(14) 0.65314(13) 0.0213(4) Uani 1 1 d .
H14A H 0.582 0.7164 0.6734 0.026 Uiso 1 1 calc R
H14B H 0.5552 0.5801 0.6249 0.026 Uiso 1 1 calc R
C11 C 0.9543(2) 0.78106(13) 1.17694(13) 0.0193(3) Uani 1 1 d .
H11 H 1.0913 0.7961 1.1682 0.023 Uiso 1 1 calc R
C13 C 0.9119(3) 0.85964(14) 1.29263(14) 0.0246(4) Uani 1 1 d .
H13A H 1.0209 0.9195 1.353 0.03 Uiso 1 1 calc R
H13B H 0.8209 0.8269 1.3214 0.03 Uiso 1 1 calc R
C12 C 0.8248(3) 0.87215(14) 1.19047(14) 0.0245(4) Uani 1 1 d .
H12A H 0.6806 0.847 1.1567 0.029 Uiso 1 1 calc R
H12B H 0.8807 0.9396 1.1883 0.029 Uiso 1 1 calc R
N3 N 0.9186(2) 0.73237(12) 0.60254(11) 0.0183(3) Uani 1 1 d .
N2 N 0.7977(2) 0.66755(12) 0.75460(11) 0.0230(3) Uani 1 1 d .
N1 N 0.86249(19) 0.66011(11) 1.11156(10) 0.0172(3) Uani 1 1 d .
O1 O 0.66372(17) 0.32085(9) 1.11921(10) 0.0227(3) Uani 1 1 d .
O2 O 0.78272(17) 0.48311(10) 1.28517(9) 0.0250(3) Uani 1 1 d .
O3 O 0.62982(16) 0.31665(9) 0.93080(9) 0.0222(3) Uani 1 1 d .
F1 F 0.66309(14) 0.43354(8) 0.63629(7) 0.0238(2) Uani 1 1 d .
C20 C 0.3523(3) 0.96836(14) 0.09231(14) 0.0242(4) Uani 1 1 d .
C21 C 0.4386(2) 0.95878(14) -0.00432(14) 0.0232(4) Uani 1 1 d .
H21 H 0.4027 0.8889 -0.0765 0.028 Uiso 1 1 calc R
O4 O 0.45641(18) 1.04625(10) 0.19576(10) 0.0267(3) Uani 1 1 d .
O5 O 0.1981(2) 0.91073(11) 0.07522(10) 0.0365(3) Uani 1 1 d .
C22 C 0.3646(2) 1.10365(14) 0.46031(13) 0.0191(3) Uani 1 1 d .
C23 C 0.4625(2) 1.00328(14) 0.45372(14) 0.0213(4) Uani 1 1 d .
H23 H 0.4711 0.942 0.3801 0.026 Uiso 1 1 calc R
O6 O 0.28343(17) 1.09191(10) 0.36120(9) 0.0229(3) Uani 1 1 d .
O7 O 0.36083(17) 1.18855(10) 0.55361(9) 0.0255(3) Uani 1 1 d .
H1 H 0.639(4) 0.302(2) 1.043(2) 0.063(7) Uiso 1 1 d .
H4 H 0.377(4) 1.050(2) 0.259(2) 0.083(9) Uiso 1 1 d .
H3A H 0.856(3) 0.7976(19) 0.6184(18) 0.046(6) Uiso 1 1 d .

loop_
_atom_site_aniso_label
_atom_site_aniso_U_11
_atom_site_aniso_U_22
_atom_site_aniso_U_33
_atom_site_aniso_U_23
_atom_site_aniso_U_13
_atom_site_aniso_U_12
C19 0.0260(9) 0.0324(10) 0.0252(9) 0.0167(8) 0.0086(7) 0.0017(7)
C18 0.0295(10) 0.0256(9) 0.0212(8) 0.0118(7) 0.0116(7) 0.0055(7)
C7 0.0138(8) 0.0222(8) 0.0181(7) 0.0120(7) 0.0054(6) 0.0058(6)
C16 0.0187(8) 0.0232(8) 0.0208(8) 0.0142(7) 0.0012(6) 0.0015(6)
C8 0.0130(8) 0.0214(8) 0.0211(8) 0.0127(7) 0.0061(6) 0.0051(6)
C17 0.0242(9) 0.0238(9) 0.0198(8) 0.0134(7) 0.0027(7) 0.0008(7)
C5 0.0144(8) 0.0264(9) 0.0214(8) 0.0158(7) 0.0067(6) 0.0059(6)
C6 0.0165(8) 0.0188(8) 0.0212(8) 0.0111(7) 0.0059(6) 0.0030(6)
C9 0.0157(8) 0.0221(8) 0.0170(7) 0.0112(7) 0.0056(6) 0.0052(6)
C1 0.0150(8) 0.0224(8) 0.0215(8) 0.0145(7) 0.0062(6) 0.0053(6)
C10 0.0162(8) 0.0202(8) 0.0221(8) 0.0114(7) 0.0048(6) 0.0042(6)
C2 0.0125(8) 0.0203(8) 0.0231(8) 0.0117(7) 0.0059(6) 0.0044(6)
C3 0.0149(8) 0.0202(8) 0.0199(8) 0.0090(7) 0.0047(6) 0.0030(6)
C4 0.0158(8) 0.0262(9) 0.0154(7) 0.0102(7) 0.0046(6) 0.0057(6)
C15 0.0216(9) 0.0235(9) 0.0189(8) 0.0117(7) 0.0014(6) -0.0006(7)
C14 0.0195(8) 0.0263(9) 0.0221(8) 0.0163(7) 0.0017(6) 0.0032(7)
C11 0.0211(8) 0.0187(8) 0.0189(8) 0.0100(7) 0.0053(6) 0.0012(6)
C13 0.0325(10) 0.0194(8) 0.0210(8) 0.0091(7) 0.0081(7) 0.0009(7)
C12 0.0306(10) 0.0193(8) 0.0266(9) 0.0129(7) 0.0086(7) 0.0052(7)
N3 0.0199(7) 0.0202(7) 0.0185(7) 0.0121(6) 0.0052(5) 0.0040(6)
N2 0.0228(8) 0.0289(8) 0.0211(7) 0.0174(6) 0.0004(6) -0.0026(6)
N1 0.0185(7) 0.0178(7) 0.0174(6) 0.0102(5) 0.0055(5) 0.0032(5)
O1 0.0279(7) 0.0202(6) 0.0232(6) 0.0133(5) 0.0060(5) 0.0019(5)
O2 0.0317(7) 0.0256(6) 0.0213(6) 0.0149(5) 0.0054(5) 0.0034(5)
O3 0.0251(6) 0.0188(6) 0.0220(6) 0.0103(5) 0.0045(5) 0.0000(5)
F1 0.0273(5) 0.0276(5) 0.0154(4) 0.0103(4) 0.0049(4) 0.0034(4)
C20 0.0279(10) 0.0213(9) 0.0240(8) 0.0120(7) 0.0059(7) 0.0037(7)
C21 0.0265(9) 0.0218(8) 0.0200(8) 0.0098(7) 0.0046(7) 0.0018(7)
O4 0.0270(7) 0.0319(7) 0.0198(6) 0.0119(5) 0.0058(5) 0.0016(5)
O5 0.0408(8) 0.0368(7) 0.0286(7) 0.0137(6) 0.0113(6) -0.0085(6)
C22 0.0182(8) 0.0252(9) 0.0216(8) 0.0169(7) 0.0065(6) 0.0019(6)
C23 0.0210(9) 0.0250(9) 0.0226(8) 0.0145(7) 0.0076(7) 0.0040(7)
O6 0.0269(6) 0.0294(6) 0.0205(6) 0.0173(5) 0.0081(5) 0.0104(5)
O7 0.0316(7) 0.0264(6) 0.0223(6) 0.0145(5) 0.0077(5) 0.0079(5)

loop_
_atom_type_symbol
_atom_type_description
_atom_type_scat_dispersion_real
_atom_type_scat_dispersion_imag
_atom_type_scat_source
C C 0.0033 0.0016 'International Tables Vol C Tables 4.2.6.8 and 6.1.1.4'
H H 0 0 'International Tables Vol C Tables 4.2.6.8 and 6.1.1.4'
F F 0.0171 0.0103 'International Tables Vol C Tables 4.2.6.8 and 6.1.1.4'
N N 0.0061 0.0033 'International Tables Vol C Tables 4.2.6.8 and 6.1.1.4'
O O 0.0106 0.006 'International Tables Vol C Tables 4.2.6.8 and 6.1.1.4'

loop_
_geom_angle_atom_site_label_1
_geom_angle_atom_site_label_2
_geom_angle_atom_site_label_3
_geom_angle
_geom_angle_site_symmetry_1
H19A C19 H19B 109.5 .
H19A C19 H19C 109.5 .
H19B C19 H19C 109.5 .
C18 C19 H19A 109.5 .
C18 C19 H19B 109.5 .
C18 C19 H19C 109.5 .
C19 C18 H18A 108.9 .
C19 C18 H18B 108.9 .
H18A C18 H18B 107.7 .
N3 C18 C19 113.28(13) .
N3 C18 H18A 108.9 .
N3 C18 H18B 108.9 .
C6 C7 C8 121.00(14) .
N1 C7 C8 118.85(13) .
N1 C7 C6 120.13(14) .
H16A C16 H16B 108 .
C17 C16 H16A 109.3 .
C17 C16 H16B 109.3 .
N3 C16 H16A 109.3 .
N3 C16 H16B 109.3 .
N3 C16 C17 111.54(13) .
C7 C8 C2 121.42(14) .
C7 C8 C3 118.37(14) .
C3 C8 C2 120.21(14) .
C16 C17 H17A 110 .
C16 C17 H17B 110 .
H17A C17 H17B 108.4 .
N2 C17 C16 108.49(13) .
N2 C17 H17A 110 .
N2 C17 H17B 110 .
C6 C5 C4 116.67(14) .
N2 C5 C6 122.45(14) .
N2 C5 C4 120.78(13) .
C7 C6 H6 119.6 .
C5 C6 C7 120.71(14) .
C5 C6 H6 119.6 .
C1 C9 H9 118.1 .
N1 C9 H9 118.1 .
N1 C9 C1 123.89(14) .
C9 C1 C10 119.01(13) .
C9 C1 C2 119.89(14) .
C2 C1 C10 121.10(14) .
O1 C10 C1 114.91(13) .
O2 C10 C1 123.94(14) .
O2 C10 O1 121.14(14) .
C1 C2 C8 115.86(14) .
O3 C2 C8 121.60(14) .
O3 C2 C1 122.54(14) .
C8 C3 H3 120.3 .
C4 C3 C8 119.44(15) .
C4 C3 H3 120.3 .
C3 C4 C5 123.71(14) .
C3 C4 F1 118.24(14) .
F1 C4 C5 117.99(13) .
H15A C15 H15B 108.1 .
C14 C15 H15A 109.5 .
C14 C15 H15B 109.5 .
N3 C15 H15A 109.5 .
N3 C15 H15B 109.5 .
N3 C15 C14 110.50(12) .
C15 C14 H14A 109.9 .
C15 C14 H14B 109.9 .
H14A C14 H14B 108.3 .
N2 C14 C15 109.02(13) .
N2 C14 H14A 109.9 .
N2 C14 H14B 109.9 .
C13 C11 H11 115.7 .
C13 C11 C12 60.48(11) .
C12 C11 H11 115.7 .
N1 C11 H11 115.7 .
N1 C11 C13 119.48(13) .
N1 C11 C12 118.58(14) .
C11 C13 H13A 117.8 .
C11 C13 H13B 117.8 .
C11 C13 C12 59.88(10) .
H13A C13 H13B 114.9 .
C12 C13 H13A 117.8 .
C12 C13 H13B 117.8 .
C11 C12 C13 59.64(10) .
C11 C12 H12A 117.8 .
C11 C12 H12B 117.8 .
C13 C12 H12A 117.8 .
C13 C12 H12B 117.8 .
H12A C12 H12B 114.9 .
C18 N3 H3A 108.7(13) .
C16 N3 C18 111.75(12) .
C16 N3 H3A 105.9(13) .
C15 N3 C18 109.75(12) .
C15 N3 C16 112.05(12) .
C15 N3 H3A 108.5(13) .
C17 N2 C14 111.60(12) .
C5 N2 C17 122.61(13) .
C5 N2 C14 123.89(13) .
C7 N1 C11 119.29(12) .
C9 N1 C7 120.09(13) .
C9 N1 C11 120.53(12) .
C10 O1 H1 105.9(15) .
O4 C20 C21 113.94(15) .
O5 C20 C21 121.97(15) .
O5 C20 O4 124.07(15) .
C20 C21 H21 118 .
C21 C21 C20 124.03(19) 2_675
C21 C21 H21 118 2_675
C20 O4 H4 108.2(14) .
O6 C22 C23 114.89(13) .
O7 C22 C23 121.31(14) .
O7 C22 O6 123.79(14) .
C22 C23 H23 118.6 .
C23 C23 C22 122.73(19) 2_676
C23 C23 H23 118.6 2_676

loop_
_geom_bond_atom_site_label_1
_geom_bond_atom_site_label_2
_geom_bond_distance
_geom_bond_site_symmetry_2
C19 H19A 0.98 .
C19 H19B 0.98 .
C19 H19C 0.98 .
C19 C18 1.504(2) .
C18 H18A 0.99 .
C18 H18B 0.99 .
C18 N3 1.500(2) .
C7 C8 1.408(2) .
C7 C6 1.403(2) .
C7 N1 1.4031(19) .
C16 H16A 0.99 .
C16 H16B 0.99 .
C16 C17 1.525(2) .
C16 N3 1.4991(19) .
C8 C2 1.452(2) .
C8 C3 1.409(2) .
C17 H17A 0.99 .
C17 H17B 0.99 .
C17 N2 1.455(2) .
C5 C6 1.392(2) .
C5 C4 1.417(2) .
C5 N2 1.3825(19) .
C6 H6 0.95 .
C9 H9 0.95 .
C9 C1 1.375(2) .
C9 N1 1.3425(19) .
C1 C10 1.490(2) .
C1 C2 1.436(2) .
C10 O1 1.3308(19) .
C10 O2 1.2159(18) .
C2 O3 1.2674(18) .
C3 H3 0.95 .
C3 C4 1.360(2) .
C4 F1 1.3632(17) .
C15 H15A 0.99 .
C15 H15B 0.99 .
C15 C14 1.522(2) .
C15 N3 1.495(2) .
C14 H14A 0.99 .
C14 H14B 0.99 .
C14 N2 1.4580(19) .
C11 H11 1 .
C11 C13 1.496(2) .
C11 C12 1.500(2) .
C11 N1 1.4647(19) .
C13 H13A 0.99 .
C13 H13B 0.99 .
C13 C12 1.509(2) .
C12 H12A 0.99 .
C12 H12B 0.99 .
N3 H3A 0.94(2) .
O1 H1 0.92(2) .
C20 C21 1.492(2) .
C20 O4 1.320(2) .
C20 O5 1.211(2) .
C21 C21 1.316(3) 2_675
C21 H21 0.95 .
O4 H4 1.08(3) .
C22 C23 1.503(2) .
C22 O6 1.2982(18) .
C22 O7 1.2287(19) .
C23 C23 1.324(3) 2_676
C23 H23 0.95 .
